data_7710602
loop_
_publ_author_name
'Chegerev, Maxim'
'Demidov, Oleg'
'Vasilyev, Pavel'
'Efimov, Nikolay'
'Kubrin, Stanislav'
'Starikov, Andrey'
'Vlasenko, Valery'
'Piskunov, Alexander'
'Shapovalova, Svetlana'
'Guda, Alexander'
'Rusalev, Yury'
'Soldatov, Alexander'

_publ_section_title
;
 Spin transitions in ferric catecholate complexes mediated by outer-sphere
 counteranions.
;
_journal_issue 29
_journal_name_full 'Dalton transactions (Cambridge, England : 2003)'
_journal_page_first 10909
_journal_page_last 10919
_journal_paper_doi 10.1039/d2dt01207c
_journal_volume 51
_journal_year 2022
_chemical_compound_source 'Rostov-on-Don, Russia'
_chemical_formula_moiety 'C32 H38 Fe N4 O2, B F4, 0.333(H2 O)'
_chemical_formula_sum 'C32 H38.67 B F4 Fe N4 O2.33'
_chemical_formula_weight 659.27
_chemical_name_common '3 - (3,6-Di-tert-butylcatecholato)-(tris(2-pyridylmethyl)amine)-iron(iii) tetrafluoroborate'
_chemical_name_systematic '3 - (3,6-Di-tert-butylcatecholato)-(tris(2-pyridylmethyl)amine)-iron(iii) tetrafluoroborate'
_space_group_crystal_system triclinic
_space_group_IT_number 2
_space_group_name_Hall '-P 1'
_space_group_name_H-M_alt 'P -1'
_symmetry_cell_setting triclinic
_symmetry_Int_Tables_number 2
_symmetry_space_group_name_H-M 'P -1'
_atom_sites_solution_hydrogens mixed
_atom_sites_solution_primary dual
_audit_creation_date 2021-09-08
_audit_creation_method
;
Olex2 1.3
(compiled 2020.11.12 svn.r5f609507 for OlexSys, GUI svn.r6272)
;
_audit_update_record
;
2022-04-03 deposited with the CCDC.	2022-06-27 downloaded from the CCDC.
;
_cell_angle_alpha 94.460(3)
_cell_angle_beta 94.614(4)
_cell_angle_gamma 106.445(4)
_cell_formula_units_Z 2
_cell_length_a 8.5955(5)
_cell_length_b 10.2994(4)
_cell_length_c 20.1677(8)
_cell_measurement_reflns_used 5129
_cell_measurement_temperature 293(2)
_cell_measurement_theta_max 72.6600
_cell_measurement_theta_min 4.4210
_cell_volume 1697.36(14)
_computing_cell_refinement 'CrysAlisPro 1.171.40.67a (Rigaku OD, 2019)'
_computing_data_collection 'CrysAlisPro 1.171.40.67a (Rigaku OD, 2019)'
_computing_data_reduction 'CrysAlisPro 1.171.40.67a (Rigaku OD, 2019)'
_computing_molecular_graphics 'Olex2 1.3 (Dolomanov et al., 2009)'
_computing_publication_material 'Olex2 1.3 (Dolomanov et al., 2009)'
_computing_structure_refinement 'SHELXL 2014/7 (Sheldrick, 2015)'
_computing_structure_solution 'SHELXT 2014/5 (Sheldrick, 2014)'
_diffrn_ambient_temperature 293(2)
_diffrn_detector 'CCD plate'
_diffrn_detector_area_resol_mean 5.2529
_diffrn_detector_type AtlasS2
_diffrn_measured_fraction_theta_full 1.000
_diffrn_measured_fraction_theta_max 0.994
_diffrn_measurement_details
;
List of Runs (angles in degrees, time in seconds):

  # Type    Start    End  Width  t~exp~   \w     \q     \k     \f   Frames
#--------------------------------------------------------------------------
  1  \w    -65.00  33.00   1.00    4.00    --  -40.97  38.00-180.00   98
  2  \w   -113.00 -13.00   1.00    4.00    --  -40.97 -57.00-120.00  100
  3  \w   -115.00 -16.00   1.00    4.00    --  -40.97 -38.00   0.00   99
  4  \w    -87.00  -6.00   1.00    4.00    --  -40.97 125.00 -60.00   81
  5  \w      6.00  32.00   1.00    4.00    --   40.97  85.00 134.59   26
  6  \w      6.00  82.00   1.00    4.00    --   40.97 -99.00-150.00   76
  7  \w     36.00 109.00   1.00   16.00    --  112.00-111.00 120.00   73
  8  \w     36.00 109.00   1.00   16.00    --  112.00-111.00 -60.00   73
  9  \w     83.00 178.00   1.00   16.00    --  112.00  61.00  60.00   95
 10  \w     36.00 109.00   1.00   16.00    --  112.00-111.00-180.00   73
 11  \w     30.00 106.00   1.00   16.00    --  112.00 -95.00  30.00   76
 12  \w     36.00 109.00   1.00   16.00    --  112.00-111.00 150.00   73
 13  \w     39.00 138.00   1.00   16.00    --  112.00 -45.00 -90.00   99
 14  \w     86.00 178.00   1.00   16.00    --  112.00  45.00-120.00   92
 15  \w     83.00 178.00   1.00   16.00    --  112.00  61.00  90.00   95
 16  \w     36.00 109.00   1.00   16.00    --  112.00-111.00 -90.00   73
 17  \w    104.00 178.00   1.00   16.00    --  112.00 111.00-180.00   74
 18  \w    104.00 178.00   1.00   16.00    --  112.00 111.00 -30.00   74
 19  \w     86.00 178.00   1.00   16.00    --  112.00  45.00 120.00   92
 20  \w    104.00 178.00   1.00   16.00    --  112.00 111.00  90.00   74
 21  \w    103.00 178.00   1.00   16.00    --  112.00  77.00 -30.00   75
 22  \w     36.00 109.00   1.00   16.00    --  112.00-111.00 -30.00   73
 23  \w     84.00 178.00   1.00   16.00    --  112.00  30.00 -60.00   94
 24  \w     40.00 141.00   1.00   16.00    --  112.00 -61.00  90.00  101
 25  \w     83.00 178.00   1.00   16.00    --  112.00  61.00 120.00   95
 26  \w     83.00 178.00   1.00   16.00    --  112.00  61.00 150.00   95
 27  \w     36.00 109.00   1.00   16.00    --  112.00-111.00  30.00   73
 28  \w     40.00 141.00   1.00   16.00    --  112.00 -61.00 -30.00  101
 29  \w     46.00  73.00   1.00   16.00    --  112.00 -77.00 -90.00   27
 30  \w     94.00 126.00   1.00   16.00    --  112.00 -77.00 -90.00   32
 31  \w     79.00 104.00   1.00   16.00    --  112.00-111.00-150.00   25
 32  \w     72.00 109.00   1.00   16.00    --  112.00-111.00-120.00   37
 33  \w    105.00 161.00   1.00   16.00    --  112.00 111.00 -60.00   56
 34  \w    107.00 140.00   1.00   16.00    --  112.00 111.00 150.00   33
 35  \w     65.00 131.00   1.00   16.00    --  112.00 178.00 -30.00   66
 36  \w     33.00  65.00   1.00   16.00    --  112.00 -95.00   0.00   32
 37  \w     69.00  97.00   1.00   16.00    --  112.00 178.00 120.00   28
 38  \w     96.00 123.00   1.00   16.00    --  112.00 -87.00 -67.78   27
 39  \w     75.00 102.00   1.00   16.00    --  112.00 -77.00 150.00   27
 40  \w     68.00 101.00   1.00   16.00    --  112.00  17.00 -74.92   33
 41  \w    128.00 155.00   1.00   16.00    --  112.00  17.00 -74.92   27
 42  \w     41.00  70.00   1.00   16.00    --  112.00 -87.00 -67.78   29
;
_diffrn_measurement_device 'four-circle diffractometer'
_diffrn_measurement_device_type 'SuperNova, Dual, Cu at home/near, AtlasS2'
_diffrn_measurement_method '\w scans'
_diffrn_orient_matrix_type 'CrysAlisPro convention (1999,Acta A55,543-557)'
_diffrn_orient_matrix_UB_11 -0.1820835000
_diffrn_orient_matrix_UB_12 -0.0752333000
_diffrn_orient_matrix_UB_13 0.0012486000
_diffrn_orient_matrix_UB_21 -0.0033603000
_diffrn_orient_matrix_UB_22 -0.0748642000
_diffrn_orient_matrix_UB_23 -0.0695095000
_diffrn_orient_matrix_UB_31 0.0464896000
_diffrn_orient_matrix_UB_32 -0.1154562000
_diffrn_orient_matrix_UB_33 0.0332504000
_diffrn_radiation_monochromator mirror
_diffrn_radiation_probe x-ray
_diffrn_radiation_type 'Cu K\a'
_diffrn_radiation_wavelength 1.54184
_diffrn_reflns_av_R_equivalents 0.0548
_diffrn_reflns_av_unetI/netI 0.0399
_diffrn_reflns_Laue_measured_fraction_full 1.000
_diffrn_reflns_Laue_measured_fraction_max 0.994
_diffrn_reflns_limit_h_max 10
_diffrn_reflns_limit_h_min -10
_diffrn_reflns_limit_k_max 12
_diffrn_reflns_limit_k_min -12
_diffrn_reflns_limit_l_max 25
_diffrn_reflns_limit_l_min -24
_diffrn_reflns_number 27902
_diffrn_reflns_point_group_measured_fraction_full 1.000
_diffrn_reflns_point_group_measured_fraction_max 0.994
_diffrn_reflns_theta_full 67.684
_diffrn_reflns_theta_max 76.352
_diffrn_reflns_theta_min 2.210
_diffrn_source 'micro-focus sealed X-ray tube'
_diffrn_source_type 'SuperNova (Cu) X-ray Source'
_exptl_absorpt_coefficient_mu 4.046
_exptl_absorpt_correction_T_max 0.797
_exptl_absorpt_correction_T_min 0.548
_exptl_absorpt_correction_type analytical
_exptl_absorpt_process_details
;
CrysAlisPro 1.171.40.67a (Rigaku Oxford Diffraction, 2019)
Analytical numeric absorption correction using a multifaceted crystal
			model based on expressions derived by R.C. Clark & J.S. Reid.
(Clark, R. C. & Reid, J. S. (1995). Acta Cryst. A51, 887-897)
Empirical absorption correction using spherical harmonics,
 implemented in SCALE3 ABSPACK scaling algorithm.
;
_exptl_crystal_colour violet
_exptl_crystal_colour_primary violet
_exptl_crystal_density_diffrn 1.290
_exptl_crystal_description plate
_exptl_crystal_F_000 689
_exptl_crystal_size_max 0.438
_exptl_crystal_size_mid 0.343
_exptl_crystal_size_min 0.158
_refine_diff_density_max 0.318
_refine_diff_density_min -0.420
_refine_diff_density_rms 0.045
_refine_ls_extinction_method none
_refine_ls_goodness_of_fit_ref 1.019
_refine_ls_hydrogen_treatment constr
_refine_ls_matrix_type full
_refine_ls_number_parameters 483
_refine_ls_number_reflns 7070
_refine_ls_number_restraints 40
_refine_ls_restrained_S_all 1.037
_refine_ls_R_factor_all 0.0799
_refine_ls_R_factor_gt 0.0589
_refine_ls_shift/su_max 0.001
_refine_ls_shift/su_mean 0.000
_refine_ls_structure_factor_coef Fsqd
_refine_ls_weighting_details 'w=1/[\s^2^(Fo^2^)+(0.1061P)^2^+0.0488P] where P=(Fo^2^+2Fc^2^)/3'
_refine_ls_weighting_scheme calc
_refine_ls_wR_factor_gt 0.1612
_refine_ls_wR_factor_ref 0.1818
_reflns_Friedel_coverage 0.000
_reflns_number_gt 5109
_reflns_number_total 7070
_reflns_threshold_expression 'I > 2\s(I)'
_cod_data_source_file d2dt01207c2.cif
_cod_data_source_block tpafe36bf4
_cod_depositor_comments 'Adding full bibliography for 7710599--7710604.cif.'
_cod_database_code 7710602
_shelx_shelxl_version_number 2014/7
_chemical_oxdiff_formula 'C32 H38 B F4 Fe N4 O2'
_shelx_space_group_comment
;
The symmetry employed for this shelxl refinement is uniquely defined
by the following loop, which should always be used as a source of
symmetry information in preference to the above space-group names.
They are only intended as comments.
;
_shelx_estimated_absorpt_t_max 0.567
_shelx_estimated_absorpt_t_min 0.270
_reflns_odcompleteness_completeness 98.37
_reflns_odcompleteness_iscentric 1
_reflns_odcompleteness_theta 77.17
_olex2_refinement_description
;
1. Fixed Uiso
 At 1.2 times of:
  All C(H) groups, All C(H,H) groups
 At 1.5 times of:
  All C(H,H,H) groups, All O(H,H) groups
2. Restrained distances
 F1''-F1 \\sim F1''-F3 \\sim F1''-F2 \\sim F1-F2 \\sim F3-F2
 with sigma of 0.04
 B1-F1'' \\sim B1-F1 \\sim B1-F3 \\sim B1-F2
 with sigma of 0.02
 F3'-F2' \\sim F3'-F1' \\sim F2'-F1'
 with sigma of 0.04
 B1-F1'' \\sim B1-F3' \\sim B1-F2' \\sim B1-F1'
 with sigma of 0.02
3. Uiso/Uaniso restraints and constraints
Uanis(O1S) \\sim Ueq: with sigma of 0.01 and sigma for terminal atoms of 0.02
Uanis(C28) = Uanis(C28')
Uanis(C32') = Uanis(C32)
Uanis(N4) = Uanis(N4')
Uanis(C29') = Uanis(C29)
Uanis(C32) = Uanis(C32')
4. Others
 Sof(C32)=Sof(H32C)=Sof(H32D)=Sof(C31')=Sof(N4')=Sof(C27')=Sof(H27')=Sof(C28')=
 Sof(H28')=Sof(C29')=Sof(H29')=Sof(C30')=Sof(H30')=1-FVAR(1)
 Sof(N4)=Sof(C31)=Sof(C32')=Sof(H32A)=Sof(H32B)=Sof(C27)=Sof(H27)=Sof(C29)=
 Sof(H29)=Sof(C30)=Sof(H30)=Sof(C28)=Sof(H28)=FVAR(1)
 Sof(O1S)=Sof(H1SA)=Sof(H1SB)=FVAR(2)
 Fixed Sof: F1(0.55) F3'(0.45) F3(0.55) F2(0.55) F2'(0.45) F1'(0.45)
5.a Free rotating group:
 O1S(H1SA,H1SB)
5.b Secondary CH2 refined with riding coordinates:
 C26(H26A,H26B), C20(H20A,H20B), C32'(H32A,H32B), C32(H32C,H32D)
5.c Aromatic/amide H refined with riding coordinates:
 C21(H21), C5(H5), C15(H15), C4(H4), C24(H24), C22(H22), C27(H27), C29(H29),
 C23(H23), C30(H30), C16(H16), C18(H18), C28(H28), C17(H17), C27'(H27'),
 C28'(H28'), C29'(H29'), C30'(H30')
5.d Idealised Me refined as rotating group:
 C12(H12A,H12B,H12C), C9(H9A,H9B,H9C), C8(H8A,H8B,H8C), C13(H13A,H13B,H13C),
 C10(H10A,H10B,H10C), C14(H14A,H14B,H14C)
;
_olex2_submission_special_instructions 'No special instructions were received'
_oxdiff_exptl_absorpt_empirical_details
;
Empirical correction (ABSPACK) includes:
- Absorption correction using spherical harmonics
- Frame scaling
;
_oxdiff_exptl_absorpt_empirical_full_max 1.547
_oxdiff_exptl_absorpt_empirical_full_min 0.575

loop_
_space_group_symop_operation_xyz
'x, y, z'
'-x, -y, -z'

loop_
_atom_site_label
_atom_site_type_symbol
_atom_site_fract_x
_atom_site_fract_y
_atom_site_fract_z
_atom_site_U_iso_or_equiv
_atom_site_adp_type
_atom_site_occupancy
_atom_site_site_symmetry_order
_atom_site_calc_flag
_atom_site_refinement_flags_posn
_atom_site_refinement_flags_adp
_atom_site_refinement_flags_occupancy
_atom_site_disorder_assembly
_atom_site_disorder_group
Fe Fe 0.44589(6) 0.66685(5) 0.25843(2) 0.06926(17) Uani 1 1 d . . . . .
O2 O 0.4024(3) 0.7072(2) 0.17071(11) 0.0758(5) Uani 1 1 d . . . . .
O1 O 0.3099(3) 0.4872(2) 0.22673(10) 0.0715(5) Uani 1 1 d . . . . .
N3 N 0.2761(3) 0.7377(3) 0.31419(14) 0.0736(6) Uani 1 1 d . . . . .
N1 N 0.5980(3) 0.8702(3) 0.29115(14) 0.0750(6) Uani 1 1 d . . . . .
N2 N 0.5209(4) 0.6419(3) 0.36107(16) 0.0840(8) Uani 1 1 d . . . . .
C2 C 0.3260(4) 0.5941(3) 0.12836(15) 0.0674(7) Uani 1 1 d . . . . .
N4 N 0.667(3) 0.596(3) 0.2661(8) 0.0765(18) Uani 0.364(12) 1 d . . P A 1
C1 C 0.2780(4) 0.4724(3) 0.16008(15) 0.0662(6) Uani 1 1 d . . . . .
F1'' F 0.0994(5) 0.1562(3) 0.46597(18) 0.1574(14) Uani 1 1 d D . . . .
C6 C 0.2022(4) 0.3460(3) 0.12193(16) 0.0727(7) Uani 1 1 d . . . . .
C3 C 0.2989(5) 0.5961(3) 0.05937(16) 0.0804(9) Uani 1 1 d . . . . .
C7 C 0.1611(5) 0.2118(3) 0.15397(19) 0.0832(9) Uani 1 1 d . . . . .
C25 C 0.2755(5) 0.7097(4) 0.37727(18) 0.0822(8) Uani 1 1 d . . . . .
C19 C 0.6539(4) 0.8896(3) 0.3550(2) 0.0833(9) Uani 1 1 d . . . . .
C11 C 0.3549(6) 0.7284(4) 0.02640(19) 0.0953(12) Uani 1 1 d . . . . .
C21 C 0.1965(5) 0.8241(4) 0.2935(2) 0.0870(9) Uani 1 1 d . . . . .
H21 H 0.1959 0.8425 0.2491 0.104 Uiso 1 1 calc R U . . .
C5 C 0.1749(6) 0.3512(4) 0.05382(19) 0.0924(10) Uani 1 1 d . . . . .
H5 H 0.1237 0.2704 0.0269 0.111 Uiso 1 1 calc R U . . .
C31 C 0.693(3) 0.536(3) 0.3209(12) 0.080(5) Uani 0.364(12) 1 d . . P A 1
C15 C 0.6082(5) 0.9780(4) 0.2565(2) 0.0911(10) Uani 1 1 d . . . . .
H15 H 0.5685 0.9635 0.2114 0.109 Uiso 1 1 calc R U . . .
C26 C 0.3702(6) 0.6123(4) 0.3949(2) 0.0988(11) Uani 1 1 d . . . . .
H26A H 0.3979 0.6215 0.4430 0.119 Uiso 1 1 calc R U . . .
H26B H 0.3039 0.5195 0.3810 0.119 Uiso 1 1 calc R U . . .
C4 C 0.2199(6) 0.4708(4) 0.02342(19) 0.0983(12) Uani 1 1 d . . . . .
H4 H 0.1962 0.4669 -0.0226 0.118 Uiso 1 1 calc R U . . .
C20 C 0.6455(5) 0.7678(4) 0.3919(2) 0.0954(11) Uani 1 1 d . . . . .
H20A H 0.7515 0.7516 0.3945 0.115 Uiso 1 1 calc R U . . .
H20B H 0.6223 0.7877 0.4372 0.115 Uiso 1 1 calc R U . . .
C12 C 0.2678(7) 0.8290(4) 0.0536(2) 0.1071(14) Uani 1 1 d . . . . .
H12A H 0.2971 0.8499 0.1010 0.161 Uiso 1 1 calc R U . . .
H12B H 0.1519 0.7890 0.0448 0.161 Uiso 1 1 calc R U . . .
H12C H 0.2998 0.9111 0.0322 0.161 Uiso 1 1 calc R U . . .
C32' C 0.570(8) 0.527(8) 0.365(4) 0.096(6) Uani 0.364(12) 1 d . . P A 2
H32A H 0.4782 0.4450 0.3560 0.115 Uiso 0.364(12) 1 calc R U P A 2
H32B H 0.6296 0.5273 0.4074 0.115 Uiso 0.364(12) 1 calc R U P A 2
C24 C 0.1900(6) 0.7672(5) 0.4215(2) 0.1094(14) Uani 1 1 d . . . . .
H24 H 0.1866 0.7445 0.4652 0.131 Uiso 1 1 calc R U . . .
C9 C 0.0453(6) 0.2123(4) 0.2074(2) 0.0990(12) Uani 1 1 d . . . . .
H9A H 0.0985 0.2812 0.2434 0.149 Uiso 1 1 calc R U . . .
H9B H 0.0153 0.1249 0.2242 0.149 Uiso 1 1 calc R U . . .
H9C H -0.0508 0.2312 0.1882 0.149 Uiso 1 1 calc R U . . .
C22 C 0.1154(6) 0.8866(4) 0.3359(3) 0.1082(14) Uani 1 1 d . . . . .
H22 H 0.0639 0.9485 0.3207 0.130 Uiso 1 1 calc R U . . .
C27 C 0.754(3) 0.593(2) 0.2166(11) 0.097(5) Uani 0.364(12) 1 d . . P A 1
H27 H 0.7214 0.6214 0.1764 0.117 Uiso 0.364(12) 1 calc R U P A 1
C8 C 0.3183(6) 0.1901(4) 0.1855(3) 0.1096(14) Uani 1 1 d . . . . .
H8A H 0.3877 0.1826 0.1513 0.164 Uiso 1 1 calc R U . . .
H8B H 0.2924 0.1080 0.2071 0.164 Uiso 1 1 calc R U . . .
H8C H 0.3735 0.2660 0.2178 0.164 Uiso 1 1 calc R U . . .
C13 C 0.5389(7) 0.7897(5) 0.0416(3) 0.1245(18) Uani 1 1 d . . . . .
H13A H 0.5734 0.8716 0.0201 0.187 Uiso 1 1 calc R U . . .
H13B H 0.5926 0.7256 0.0252 0.187 Uiso 1 1 calc R U . . .
H13C H 0.5667 0.8106 0.0891 0.187 Uiso 1 1 calc R U . . .
C29 C 0.921(3) 0.496(2) 0.2782(12) 0.105(4) Uani 0.364(12) 1 d . . P A 1
H29 H 1.0081 0.4599 0.2832 0.126 Uiso 0.364(12) 1 calc R U P A 1
C23 C 0.1117(7) 0.8567(5) 0.4000(3) 0.1172(16) Uani 1 1 d . . . . .
H23 H 0.0562 0.8970 0.4292 0.141 Uiso 1 1 calc R U . . .
C10 C 0.0776(7) 0.0898(4) 0.1017(3) 0.1180(16) Uani 1 1 d . . . . .
H10A H -0.0270 0.0966 0.0846 0.177 Uiso 1 1 calc R U . . .
H10B H 0.0634 0.0068 0.1222 0.177 Uiso 1 1 calc R U . . .
H10C H 0.1441 0.0900 0.0657 0.177 Uiso 1 1 calc R U . . .
F1 F 0.1221(17) 0.3003(14) 0.3828(5) 0.211(7) Uani 0.55 1 d D . P B 1
C30 C 0.824(3) 0.4920(19) 0.3299(11) 0.099(5) Uani 0.364(12) 1 d . . P A 1
H30 H 0.8503 0.4595 0.3699 0.119 Uiso 0.364(12) 1 calc R U P A 1
C16 C 0.6754(7) 1.1083(4) 0.2856(3) 0.1209(17) Uani 1 1 d . . . . .
H16 H 0.6788 1.1820 0.2613 0.145 Uiso 1 1 calc R U . . .
C18 C 0.7258(8) 1.0185(5) 0.3869(3) 0.1281(19) Uani 1 1 d . . . . .
H18 H 0.7657 1.0313 0.4319 0.154 Uiso 1 1 calc R U . . .
C14 C 0.3108(10) 0.7037(6) -0.0498(2) 0.141(2) Uani 1 1 d . . . . .
H14A H 0.1980 0.6524 -0.0598 0.212 Uiso 1 1 calc R U . . .
H14B H 0.3777 0.6536 -0.0693 0.212 Uiso 1 1 calc R U . . .
H14C H 0.3293 0.7895 -0.0680 0.212 Uiso 1 1 calc R U . . .
F3' F 0.3060(15) 0.3533(10) 0.4751(6) 0.156(5) Uani 0.45 1 d D . P B 2
C28 C 0.897(2) 0.550(2) 0.2213(12) 0.103(3) Uani 0.364(12) 1 d . . P A 1
H28 H 0.9665 0.5581 0.1879 0.124 Uiso 0.364(12) 1 calc R U P A 1
B1 B 0.1680(9) 0.2745(6) 0.4422(3) 0.125(2) Uani 1 1 d D . . . .
C17 C 0.7371(9) 1.1275(5) 0.3507(4) 0.154(3) Uani 1 1 d . . . . .
H17 H 0.7874 1.2153 0.3711 0.184 Uiso 1 1 calc R U . . .
F3 F 0.1815(18) 0.3720(9) 0.4907(4) 0.183(4) Uani 0.55 1 d D . P B 1
F2 F 0.3318(14) 0.2774(15) 0.4408(7) 0.226(6) Uani 0.55 1 d D . P B 1
F2' F 0.0529(15) 0.3493(11) 0.4381(10) 0.206(5) Uani 0.45 1 d D . P B 2
F1' F 0.192(2) 0.2431(16) 0.3789(5) 0.200(7) Uani 0.45 1 d D . P B 2
C32 C 0.602(4) 0.524(4) 0.352(2) 0.096(6) Uani 0.636(12) 1 d . . P A 1
H32C H 0.6458 0.5106 0.3956 0.115 Uiso 0.636(12) 1 calc R U P A 1
H32D H 0.5163 0.4415 0.3350 0.115 Uiso 0.636(12) 1 calc R U P A 1
C31' C 0.706(2) 0.5449(15) 0.2946(7) 0.080(3) Uani 0.636(12) 1 d . . P A 2
N4' N 0.6557(14) 0.6025(12) 0.2430(5) 0.0765(18) Uani 0.636(12) 1 d . . P A 2
C27' C 0.7430(15) 0.6192(13) 0.1908(5) 0.090(2) Uani 0.636(12) 1 d . . P A 2
H27' H 0.7102 0.6617 0.1555 0.108 Uiso 0.636(12) 1 calc R U P A 2
C28' C 0.8824(11) 0.5750(11) 0.1873(5) 0.103(3) Uani 0.636(12) 1 d . . P A 2
H28' H 0.9385 0.5843 0.1496 0.124 Uiso 0.636(12) 1 calc R U P A 2
C29' C 0.9347(14) 0.5170(10) 0.2415(7) 0.105(4) Uani 0.636(12) 1 d . . P A 2
H29' H 1.0290 0.4897 0.2411 0.126 Uiso 0.636(12) 1 calc R U P A 2
C30' C 0.8467(13) 0.5003(10) 0.2953(6) 0.095(3) Uani 0.636(12) 1 d . . P A 2
H30' H 0.8790 0.4602 0.3316 0.114 Uiso 0.636(12) 1 calc R U P A 2
O1S O 0.902(2) 0.4405(17) 0.4524(9) 0.171(8) Uani 0.333(12) 1 d G U P C -1
H1SA H 0.9843 0.4385 0.4782 0.256 Uiso 0.333(12) 1 d G U P C -1
H1SB H 0.9420 0.4890 0.4223 0.256 Uiso 0.333(12) 1 d G U P C -1

loop_
_atom_site_aniso_label
_atom_site_aniso_U_11
_atom_site_aniso_U_22
_atom_site_aniso_U_33
_atom_site_aniso_U_23
_atom_site_aniso_U_13
_atom_site_aniso_U_12
Fe 0.0748(3) 0.0654(3) 0.0729(3) 0.00738(19) 0.01115(19) 0.0279(2)
O2 0.0918(14) 0.0658(11) 0.0754(12) 0.0111(9) 0.0194(10) 0.0283(10)
O1 0.0859(13) 0.0641(10) 0.0697(12) 0.0105(9) 0.0117(9) 0.0286(9)
N3 0.0783(16) 0.0674(13) 0.0771(16) 0.0092(11) 0.0128(12) 0.0228(11)
N1 0.0713(15) 0.0692(13) 0.0869(18) 0.0131(12) 0.0127(12) 0.0218(11)
N2 0.0912(19) 0.0652(14) 0.0949(19) 0.0171(13) -0.0055(15) 0.0233(13)
C2 0.0812(18) 0.0677(15) 0.0658(16) 0.0084(12) 0.0198(13) 0.0382(14)
N4 0.077(3) 0.085(2) 0.071(6) -0.002(5) -0.001(4) 0.0348(18)
C1 0.0759(17) 0.0665(14) 0.0690(16) 0.0064(12) 0.0185(13) 0.0387(13)
F1'' 0.190(4) 0.111(2) 0.138(3) 0.0277(18) 0.018(2) -0.013(2)
C6 0.0872(19) 0.0641(15) 0.0789(18) 0.0029(13) 0.0204(14) 0.0396(14)
C3 0.113(3) 0.0796(18) 0.0689(17) 0.0125(14) 0.0288(16) 0.0542(18)
C7 0.100(2) 0.0637(16) 0.098(2) 0.0038(15) 0.0196(18) 0.0424(16)
C25 0.087(2) 0.0763(18) 0.079(2) 0.0094(15) 0.0178(16) 0.0140(15)
C19 0.0749(19) 0.0676(17) 0.103(3) 0.0074(16) -0.0016(17) 0.0167(14)
C11 0.144(4) 0.089(2) 0.078(2) 0.0225(17) 0.041(2) 0.062(2)
C21 0.086(2) 0.0782(19) 0.106(3) 0.0137(18) 0.0177(18) 0.0349(17)
C5 0.130(3) 0.0768(19) 0.077(2) -0.0085(16) 0.0144(19) 0.043(2)
C31 0.074(10) 0.071(7) 0.099(15) 0.007(10) -0.003(10) 0.030(7)
C15 0.087(2) 0.079(2) 0.110(3) 0.0276(19) 0.0207(19) 0.0204(17)
C26 0.116(3) 0.091(2) 0.086(2) 0.0270(19) 0.009(2) 0.021(2)
C4 0.152(4) 0.090(2) 0.0673(19) 0.0013(16) 0.019(2) 0.059(2)
C20 0.101(3) 0.081(2) 0.097(3) 0.0077(18) -0.018(2) 0.0223(19)
C12 0.163(4) 0.095(2) 0.096(3) 0.028(2) 0.038(3) 0.079(3)
C32' 0.092(15) 0.070(3) 0.131(17) 0.022(8) -0.006(9) 0.036(8)
C24 0.117(3) 0.115(3) 0.085(3) -0.006(2) 0.034(2) 0.012(3)
C9 0.117(3) 0.0715(19) 0.120(3) 0.0194(19) 0.040(2) 0.0368(19)
C22 0.097(3) 0.086(2) 0.149(4) -0.003(2) 0.027(3) 0.039(2)
C27 0.091(9) 0.110(10) 0.094(13) 0.006(9) 0.000(10) 0.039(7)
C8 0.118(3) 0.093(2) 0.144(4) 0.036(3) 0.023(3) 0.062(2)
C13 0.145(4) 0.118(3) 0.139(4) 0.051(3) 0.077(4) 0.057(3)
C29 0.086(4) 0.081(4) 0.150(12) -0.024(7) 0.008(7) 0.039(3)
C23 0.115(3) 0.107(3) 0.133(4) -0.018(3) 0.041(3) 0.037(3)
C10 0.161(5) 0.067(2) 0.129(4) -0.007(2) 0.020(3) 0.040(2)
F1 0.234(12) 0.203(11) 0.107(6) 0.064(6) -0.060(7) -0.071(9)
C30 0.097(10) 0.064(6) 0.140(15) -0.015(9) 0.010(10) 0.039(6)
C16 0.124(4) 0.068(2) 0.161(5) 0.030(3) 0.004(3) 0.010(2)
C18 0.145(4) 0.080(2) 0.134(4) -0.002(2) -0.038(3) 0.010(3)
C14 0.254(8) 0.126(4) 0.077(3) 0.034(3) 0.055(3) 0.094(5)
F3' 0.166(9) 0.105(5) 0.143(8) 0.062(6) -0.070(7) -0.036(5)
C28 0.089(4) 0.121(5) 0.100(6) -0.030(6) 0.012(5) 0.043(3)
B1 0.153(6) 0.105(4) 0.095(4) 0.025(3) 0.014(4) 0.000(4)
C17 0.177(6) 0.070(2) 0.178(6) 0.010(3) -0.043(5) -0.002(3)
F3 0.264(13) 0.136(6) 0.132(6) 0.001(4) -0.029(8) 0.048(8)
F2 0.207(11) 0.259(14) 0.198(12) 0.063(9) 0.068(9) 0.021(10)
F2' 0.206(12) 0.151(8) 0.261(15) -0.018(9) -0.049(12) 0.084(8)
F1' 0.33(2) 0.201(12) 0.087(6) 0.027(6) 0.035(9) 0.101(12)
C32 0.092(15) 0.070(3) 0.131(17) 0.022(8) -0.006(9) 0.036(8)
C31' 0.083(4) 0.059(3) 0.098(8) 0.004(6) 0.004(6) 0.024(3)
N4' 0.077(3) 0.085(2) 0.071(6) -0.002(5) -0.001(4) 0.0348(18)
C27' 0.090(5) 0.113(6) 0.076(5) -0.007(4) 0.012(4) 0.049(4)
C28' 0.089(4) 0.121(5) 0.100(6) -0.030(6) 0.012(5) 0.043(3)
C29' 0.086(4) 0.081(4) 0.150(12) -0.024(7) 0.008(7) 0.039(3)
C30' 0.073(4) 0.070(3) 0.147(9) -0.008(6) 0.009(6) 0.036(3)
O1S 0.212(15) 0.135(10) 0.155(12) 0.014(8) -0.018(10) 0.045(9)

loop_
_atom_type_symbol
_atom_type_description
_atom_type_scat_dispersion_real
_atom_type_scat_dispersion_imag
_atom_type_scat_source
C C 0.0181 0.0091 'International Tables Vol C Tables 4.2.6.8 and 6.1.1.4'
H H 0.0000 0.0000 'International Tables Vol C Tables 4.2.6.8 and 6.1.1.4'
B B 0.0090 0.0039 'International Tables Vol C Tables 4.2.6.8 and 6.1.1.4'
F F 0.0727 0.0534 'International Tables Vol C Tables 4.2.6.8 and 6.1.1.4'
Fe Fe -1.1336 3.1974 'International Tables Vol C Tables 4.2.6.8 and 6.1.1.4'
N N 0.0311 0.0180 'International Tables Vol C Tables 4.2.6.8 and 6.1.1.4'
O O 0.0492 0.0322 'International Tables Vol C Tables 4.2.6.8 and 6.1.1.4'

loop_
_exptl_crystal_face_index_h
_exptl_crystal_face_index_k
_exptl_crystal_face_index_l
_exptl_crystal_face_perp_dist
-5 4 2 0.1412
-5 1 4 0.0885
5 -1 0 0.0794
-5 -1 1 0.0745
5 0 4 0.1143
-5 -1 -2 0.1115
-4 -1 -6 0.1553
2 5 2 0.1461
2 -7 2 0.1547
0 0 13 0.2090
0 -1 -13 0.2122
-3 6 2 0.1733
-3 0 12 0.1848
6 -3 -1 0.1023
5 -1 -4 0.0891
-5 1 3 0.0919
5 1 -2 0.0838
-5 -1 2 0.0760
-2 -5 3 0.1350
4 3 0 0.1226
0 -6 2 0.1476
-2 6 -6 0.1767
0 6 2 0.1684

loop_
_geom_angle_atom_site_label_1
_geom_angle_atom_site_label_2
_geom_angle_atom_site_label_3
_geom_angle
_geom_angle_site_symmetry_1
_geom_angle_site_symmetry_3
_geom_angle_publ_flag
O2 Fe O1 84.88(9) . . ?
O2 Fe N3 104.28(10) . . ?
O2 Fe N1 93.48(10) . . ?
O2 Fe N2 173.18(11) . . ?
O2 Fe N4 109.9(5) . . ?
O2 Fe N4' 97.4(3) . . ?
O1 Fe N3 99.14(10) . . ?
O1 Fe N1 178.36(10) . . ?
O1 Fe N2 101.56(10) . . ?
O1 Fe N4 91.5(6) . . ?
O1 Fe N4' 89.6(3) . . ?
N3 Fe N2 77.09(12) . . ?
N3 Fe N4 145.0(4) . . ?
N1 Fe N3 81.39(10) . . ?
N1 Fe N2 80.07(11) . . ?
N1 Fe N4 88.9(6) . . ?
N2 Fe N4 68.1(4) . . ?
N4' Fe N3 157.2(3) . . ?
N4' Fe N1 90.5(3) . . ?
N4' Fe N2 80.6(3) . . ?
C2 O2 Fe 112.47(17) . . ?
C1 O1 Fe 111.19(18) . . ?
C25 N3 Fe 115.1(2) . . ?
C25 N3 C21 119.2(3) . . ?
C21 N3 Fe 124.7(2) . . ?
C19 N1 Fe 114.1(2) . . ?
C19 N1 C15 119.6(3) . . ?
C15 N1 Fe 124.6(3) . . ?
C26 N2 Fe 105.5(2) . . ?
C26 N2 C20 112.5(3) . . ?
C26 N2 C32 116.8(12) . . ?
C20 N2 Fe 109.5(2) . . ?
C20 N2 C32 109.4(15) . . ?
C32' N2 Fe 111(3) . . ?
C32' N2 C26 104(3) . . ?
C32' N2 C20 114(3) . . ?
C32 N2 Fe 102.4(15) . . ?
O2 C2 C1 114.3(3) . . ?
O2 C2 C3 123.0(3) . . ?
C3 C2 C1 122.6(3) . . ?
C31 N4 Fe 116.2(17) . . ?
C27 N4 Fe 122.2(13) . . ?
C27 N4 C31 121(2) . . ?
O1 C1 C2 115.7(3) . . ?
O1 C1 C6 123.7(3) . . ?
C6 C1 C2 120.6(3) . . ?
C1 C6 C7 121.8(3) . . ?
C5 C6 C1 115.5(3) . . ?
C5 C6 C7 122.6(3) . . ?
C2 C3 C11 121.5(3) . . ?
C4 C3 C2 115.4(3) . . ?
C4 C3 C11 123.1(3) . . ?
C6 C7 C10 111.4(3) . . ?
C9 C7 C6 111.3(2) . . ?
C9 C7 C8 109.4(4) . . ?
C9 C7 C10 107.3(4) . . ?
C8 C7 C6 109.3(3) . . ?
C8 C7 C10 108.1(3) . . ?
N3 C25 C26 114.4(3) . . ?
N3 C25 C24 120.7(4) . . ?
C24 C25 C26 124.9(4) . . ?
N1 C19 C20 118.5(3) . . ?
N1 C19 C18 121.4(4) . . ?
C18 C19 C20 120.1(4) . . ?
C3 C11 C12 109.0(3) . . ?
C3 C11 C14 111.5(4) . . ?
C12 C11 C14 107.5(4) . . ?
C13 C11 C3 109.9(3) . . ?
C13 C11 C12 109.9(4) . . ?
C13 C11 C14 109.0(4) . . ?
N3 C21 H21 119.0 . . ?
N3 C21 C22 122.1(4) . . ?
C22 C21 H21 119.0 . . ?
C6 C5 H5 118.3 . . ?
C6 C5 C4 123.5(4) . . ?
C4 C5 H5 118.3 . . ?
C30 C31 N4 120(2) . . ?
C32 C31 N4 114(3) . . ?
C32 C31 C30 126(3) . . ?
N1 C15 H15 119.1 . . ?
N1 C15 C16 121.8(4) . . ?
C16 C15 H15 119.1 . . ?
N2 C26 C25 109.7(3) . . ?
N2 C26 H26A 109.7 . . ?
N2 C26 H26B 109.7 . . ?
C25 C26 H26A 109.7 . . ?
C25 C26 H26B 109.7 . . ?
H26A C26 H26B 108.2 . . ?
C3 C4 H4 118.8 . . ?
C5 C4 C3 122.3(4) . . ?
C5 C4 H4 118.8 . . ?
N2 C20 C19 114.2(3) . . ?
N2 C20 H20A 108.7 . . ?
N2 C20 H20B 108.7 . . ?
C19 C20 H20A 108.7 . . ?
C19 C20 H20B 108.7 . . ?
H20A C20 H20B 107.6 . . ?
C11 C12 H12A 109.5 . . ?
C11 C12 H12B 109.5 . . ?
C11 C12 H12C 109.5 . . ?
H12A C12 H12B 109.5 . . ?
H12A C12 H12C 109.5 . . ?
H12B C12 H12C 109.5 . . ?
N2 C32' H32A 111.7 . . ?
N2 C32' H32B 111.7 . . ?
N2 C32' C31' 100(4) . . ?
H32A C32' H32B 109.5 . . ?
C31' C32' H32A 111.7 . . ?
C31' C32' H32B 111.7 . . ?
C25 C24 H24 120.3 . . ?
C23 C24 C25 119.5(4) . . ?
C23 C24 H24 120.3 . . ?
C7 C9 H9A 109.5 . . ?
C7 C9 H9B 109.5 . . ?
C7 C9 H9C 109.5 . . ?
H9A C9 H9B 109.5 . . ?
H9A C9 H9C 109.5 . . ?
H9B C9 H9C 109.5 . . ?
C21 C22 H22 120.4 . . ?
C23 C22 C21 119.1(4) . . ?
C23 C22 H22 120.4 . . ?
N4 C27 H27 118.6 . . ?
N4 C27 C28 122.7(17) . . ?
C28 C27 H27 118.6 . . ?
C7 C8 H8A 109.5 . . ?
C7 C8 H8B 109.5 . . ?
C7 C8 H8C 109.5 . . ?
H8A C8 H8B 109.5 . . ?
H8A C8 H8C 109.5 . . ?
H8B C8 H8C 109.5 . . ?
C11 C13 H13A 109.5 . . ?
C11 C13 H13B 109.5 . . ?
C11 C13 H13C 109.5 . . ?
H13A C13 H13B 109.5 . . ?
H13A C13 H13C 109.5 . . ?
H13B C13 H13C 109.5 . . ?
C30 C29 H29 118.1 . . ?
C28 C29 H29 118.1 . . ?
C28 C29 C30 124(2) . . ?
C24 C23 H23 120.3 . . ?
C22 C23 C24 119.4(4) . . ?
C22 C23 H23 120.3 . . ?
C7 C10 H10A 109.5 . . ?
C7 C10 H10B 109.5 . . ?
C7 C10 H10C 109.5 . . ?
H10A C10 H10B 109.5 . . ?
H10A C10 H10C 109.5 . . ?
H10B C10 H10C 109.5 . . ?
C31 C30 C29 118(2) . . ?
C31 C30 H30 121.0 . . ?
C29 C30 H30 121.0 . . ?
C15 C16 H16 120.8 . . ?
C17 C16 C15 118.4(4) . . ?
C17 C16 H16 120.8 . . ?
C19 C18 H18 120.8 . . ?
C17 C18 C19 118.5(5) . . ?
C17 C18 H18 120.8 . . ?
C11 C14 H14A 109.5 . . ?
C11 C14 H14B 109.5 . . ?
C11 C14 H14C 109.5 . . ?
H14A C14 H14B 109.5 . . ?
H14A C14 H14C 109.5 . . ?
H14B C14 H14C 109.5 . . ?
C27 C28 H28 123.2 . . ?
C29 C28 C27 113.5(18) . . ?
C29 C28 H28 123.2 . . ?
F1'' B1 F2 103.8(7) . . ?
F1'' B1 F2' 108.8(8) . . ?
F1'' B1 F1' 106.2(8) . . ?
F1 B1 F1'' 122.0(6) . . ?
F1 B1 F3 115.3(10) . . ?
F1 B1 F2 105.2(9) . . ?
F3' B1 F1'' 117.1(5) . . ?
F3' B1 F2' 109.0(9) . . ?
F3' B1 F1' 109.6(11) . . ?
F3 B1 F1'' 107.0(6) . . ?
F3 B1 F2 100.8(8) . . ?
F1' B1 F2' 105.6(9) . . ?
C16 C17 C18 120.4(5) . . ?
C16 C17 H17 119.8 . . ?
C18 C17 H17 119.8 . . ?
N2 C32 H32C 107.8 . . ?
N2 C32 H32D 107.8 . . ?
C31 C32 N2 118(3) . . ?
C31 C32 H32C 107.8 . . ?
C31 C32 H32D 107.8 . . ?
H32C C32 H32D 107.2 . . ?
N4' C31' C32' 114(3) . . ?
N4' C31' C30' 122.3(11) . . ?
C30' C31' C32' 124(3) . . ?
C31' N4' Fe 113.5(9) . . ?
C27' N4' Fe 127.9(6) . . ?
C27' N4' C31' 118.5(11) . . ?
N4' C27' H27' 118.8 . . ?
N4' C27' C28' 122.4(9) . . ?
C28' C27' H27' 118.8 . . ?
C27' C28' H28' 120.8 . . ?
C29' C28' C27' 118.4(9) . . ?
C29' C28' H28' 120.8 . . ?
C28' C29' H29' 120.3 . . ?
C30' C29' C28' 119.5(11) . . ?
C30' C29' H29' 120.3 . . ?
C31' C30' H30' 120.6 . . ?
C29' C30' C31' 118.8(10) . . ?
C29' C30' H30' 120.6 . . ?
H1SA O1S H1SB 104.6 . . ?

loop_
_geom_bond_atom_site_label_1
_geom_bond_atom_site_label_2
_geom_bond_distance
_geom_bond_site_symmetry_2
_geom_bond_publ_flag
Fe O2 1.881(2) . ?
Fe O1 1.916(2) . ?
Fe N3 2.160(3) . ?
Fe N1 2.151(3) . ?
Fe N2 2.175(3) . ?
Fe N4 2.22(2) . ?
Fe N4' 2.127(12) . ?
O2 C2 1.356(4) . ?
O1 C1 1.338(4) . ?
N3 C25 1.326(4) . ?
N3 C21 1.339(4) . ?
N1 C19 1.317(5) . ?
N1 C15 1.344(4) . ?
N2 C26 1.479(6) . ?
N2 C20 1.482(5) . ?
N2 C32' 1.37(7) . ?
N2 C32 1.56(3) . ?
C2 C1 1.423(4) . ?
C2 C3 1.395(4) . ?
N4 C31 1.34(2) . ?
N4 C27 1.29(3) . ?
C1 C6 1.412(4) . ?
F1'' B1 1.339(6) . ?
C6 C7 1.534(4) . ?
C6 C5 1.383(5) . ?
C3 C11 1.534(5) . ?
C3 C4 1.390(6) . ?
C7 C9 1.525(5) . ?
C7 C8 1.528(6) . ?
C7 C10 1.538(6) . ?
C25 C26 1.506(6) . ?
C25 C24 1.399(6) . ?
C19 C20 1.496(5) . ?
C19 C18 1.377(6) . ?
C11 C12 1.534(5) . ?
C11 C13 1.523(8) . ?
C11 C14 1.537(6) . ?
C21 H21 0.9300 . ?
C21 C22 1.377(6) . ?
C5 H5 0.9300 . ?
C5 C4 1.388(6) . ?
C31 C30 1.34(4) . ?
C31 C32 1.02(4) . ?
C15 H15 0.9300 . ?
C15 C16 1.365(6) . ?
C26 H26A 0.9700 . ?
C26 H26B 0.9700 . ?
C4 H4 0.9300 . ?
C20 H20A 0.9700 . ?
C20 H20B 0.9700 . ?
C12 H12A 0.9600 . ?
C12 H12B 0.9600 . ?
C12 H12C 0.9600 . ?
C32' H32A 0.9700 . ?
C32' H32B 0.9700 . ?
C32' C31' 1.89(6) . ?
C24 H24 0.9300 . ?
C24 C23 1.363(7) . ?
C9 H9A 0.9600 . ?
C9 H9B 0.9600 . ?
C9 H9C 0.9600 . ?
C22 H22 0.9300 . ?
C22 C23 1.353(7) . ?
C27 H27 0.9300 . ?
C27 C28 1.42(3) . ?
C8 H8A 0.9600 . ?
C8 H8B 0.9600 . ?
C8 H8C 0.9600 . ?
C13 H13A 0.9600 . ?
C13 H13B 0.9600 . ?
C13 H13C 0.9600 . ?
C29 H29 0.9300 . ?
C29 C30 1.38(2) . ?
C29 C28 1.34(3) . ?
C23 H23 0.9300 . ?
C10 H10A 0.9600 . ?
C10 H10B 0.9600 . ?
C10 H10C 0.9600 . ?
F1 B1 1.301(9) . ?
C30 H30 0.9300 . ?
C16 H16 0.9300 . ?
C16 C17 1.354(8) . ?
C18 H18 0.9300 . ?
C18 C17 1.371(7) . ?
C14 H14A 0.9600 . ?
C14 H14B 0.9600 . ?
C14 H14C 0.9600 . ?
F3' B1 1.324(9) . ?
C28 H28 0.9300 . ?
B1 F3 1.320(9) . ?
B1 F2 1.403(11) . ?
B1 F2' 1.416(10) . ?
B1 F1' 1.339(11) . ?
C17 H17 0.9300 . ?
C32 H32C 0.9700 . ?
C32 H32D 0.9700 . ?
C31' N4' 1.340(14) . ?
C31' C30' 1.41(2) . ?
N4' C27' 1.334(14) . ?
C27' H27' 0.9300 . ?
C27' C28' 1.402(14) . ?
C28' H28' 0.9300 . ?
C28' C29' 1.388(14) . ?
C29' H29' 0.9300 . ?
C29' C30' 1.366(15) . ?
C30' H30' 0.9300 . ?
O1S H1SA 0.8502 . ?
O1S H1SB 0.8493 . ?

loop_
_geom_torsion_atom_site_label_1
_geom_torsion_atom_site_label_2
_geom_torsion_atom_site_label_3
_geom_torsion_atom_site_label_4
_geom_torsion
_geom_torsion_site_symmetry_1
_geom_torsion_site_symmetry_2
_geom_torsion_site_symmetry_3
_geom_torsion_site_symmetry_4
_geom_torsion_publ_flag
Fe O2 C2 C1 7.0(3) . . . . ?
Fe O2 C2 C3 -172.0(2) . . . . ?
Fe O1 C1 C2 -9.9(3) . . . . ?
Fe O1 C1 C6 170.0(2) . . . . ?
Fe N3 C25 C26 -10.6(4) . . . . ?
Fe N3 C25 C24 170.3(3) . . . . ?
Fe N3 C21 C22 -166.9(3) . . . . ?
Fe N1 C19 C20 15.8(4) . . . . ?
Fe N1 C19 C18 -167.2(4) . . . . ?
Fe N1 C15 C16 164.4(4) . . . . ?
Fe N2 C26 C25 -45.8(4) . . . . ?
Fe N2 C20 C19 16.6(5) . . . . ?
Fe N2 C32' C31' 46(4) . . . . ?
Fe N2 C32 C31 54(4) . . . . ?
Fe N4 C31 C30 -178.9(17) . . . . ?
Fe N4 C31 C32 4(4) . . . . ?
Fe N4 C27 C28 179.1(17) . . . . ?
Fe N4' C27' C28' 178.2(9) . . . . ?
O2 C2 C1 O1 2.0(4) . . . . ?
O2 C2 C1 C6 -177.8(3) . . . . ?
O2 C2 C3 C11 0.1(5) . . . . ?
O2 C2 C3 C4 179.6(3) . . . . ?
O1 Fe O2 C2 -9.88(19) . . . . ?
O1 C1 C6 C7 -4.7(5) . . . . ?
O1 C1 C6 C5 178.2(3) . . . . ?
N3 Fe O2 C2 -108.0(2) . . . . ?
N3 C25 C26 N2 38.9(5) . . . . ?
N3 C25 C24 C23 -2.4(7) . . . . ?
N3 C21 C22 C23 -2.1(7) . . . . ?
N1 Fe O2 C2 170.0(2) . . . . ?
N1 C19 C20 N2 -22.5(6) . . . . ?
N1 C19 C18 C17 0.5(9) . . . . ?
N1 C15 C16 C17 1.9(8) . . . . ?
N2 C32' C31' N4' -34(5) . . . . ?
N2 C32' C31' C30' 147(3) . . . . ?
C2 C1 C6 C7 175.2(3) . . . . ?
C2 C1 C6 C5 -2.0(4) . . . . ?
C2 C3 C11 C12 -61.5(5) . . . . ?
C2 C3 C11 C13 59.0(4) . . . . ?
C2 C3 C11 C14 180.0(4) . . . . ?
C2 C3 C4 C5 -1.7(6) . . . . ?
N4 Fe O2 C2 79.9(7) . . . . ?
N4 C31 C30 C29 -7(4) . . . . ?
N4 C31 C32 N2 -38(5) . . . . ?
N4 C27 C28 C29 8(3) . . . . ?
C1 C2 C3 C11 -178.8(3) . . . . ?
C1 C2 C3 C4 0.6(5) . . . . ?
C1 C6 C7 C9 59.7(5) . . . . ?
C1 C6 C7 C8 -61.3(4) . . . . ?
C1 C6 C7 C10 179.3(3) . . . . ?
C1 C6 C5 C4 1.0(6) . . . . ?
C6 C5 C4 C3 0.9(7) . . . . ?
C3 C2 C1 O1 -178.9(3) . . . . ?
C3 C2 C1 C6 1.2(4) . . . . ?
C7 C6 C5 C4 -176.1(4) . . . . ?
C25 N3 C21 C22 0.9(6) . . . . ?
C25 C24 C23 C22 1.2(8) . . . . ?
C19 N1 C15 C16 0.0(6) . . . . ?
C19 C18 C17 C16 1.5(11) . . . . ?
C11 C3 C4 C5 177.8(4) . . . . ?
C21 N3 C25 C26 -179.5(3) . . . . ?
C21 N3 C25 C24 1.4(5) . . . . ?
C21 C22 C23 C24 0.9(8) . . . . ?
C5 C6 C7 C9 -123.4(4) . . . . ?
C5 C6 C7 C8 115.6(4) . . . . ?
C5 C6 C7 C10 -3.8(5) . . . . ?
C31 N4 C27 C28 -11(4) . . . . ?
C15 N1 C19 C20 -178.2(4) . . . . ?
C15 N1 C19 C18 -1.2(6) . . . . ?
C15 C16 C17 C18 -2.6(11) . . . . ?
C26 N2 C20 C19 -100.4(4) . . . . ?
C26 N2 C32' C31' 159(2) . . . . ?
C26 N2 C32 C31 169(3) . . . . ?
C26 C25 C24 C23 178.5(4) . . . . ?
C4 C3 C11 C12 119.1(4) . . . . ?
C4 C3 C11 C13 -120.4(5) . . . . ?
C4 C3 C11 C14 0.6(6) . . . . ?
C20 N2 C26 C25 73.6(4) . . . . ?
C20 N2 C32' C31' -78(4) . . . . ?
C20 N2 C32 C31 -62(4) . . . . ?
C20 C19 C18 C17 177.4(6) . . . . ?
C32' N2 C26 C25 -163(4) . . . . ?
C32' N2 C20 C19 142(3) . . . . ?
C32' C31' N4' Fe 4(3) . . . . ?
C32' C31' N4' C27' -180(3) . . . . ?
C32' C31' C30' C29' 179(3) . . . . ?
C24 C25 C26 N2 -142.0(4) . . . . ?
C27 N4 C31 C30 11(4) . . . . ?
C27 N4 C31 C32 -167(3) . . . . ?
C30 C31 C32 N2 145(3) . . . . ?
C30 C29 C28 C27 -4(3) . . . . ?
C18 C19 C20 N2 160.5(5) . . . . ?
C28 C29 C30 C31 5(4) . . . . ?
C32 N2 C26 C25 -158.7(18) . . . . ?
C32 N2 C20 C19 128.1(14) . . . . ?
C32 C31 C30 C29 170(4) . . . . ?
C31' N4' C27' C28' 2.0(19) . . . . ?
N4' Fe O2 C2 79.0(4) . . . . ?
N4' C31' C30' C29' 0(2) . . . . ?
N4' C27' C28' C29' -2.8(18) . . . . ?
C27' C28' C29' C30' 2.3(16) . . . . ?
C28' C29' C30' C31' -1.1(16) . . . . ?
C30' C31' N4' Fe -177.5(10) . . . . ?
C30' C31' N4' C27' -1(2) . . . . ?

loop_
_exptl_oxdiff_crystal_face_indexfrac_h
_exptl_oxdiff_crystal_face_indexfrac_k
_exptl_oxdiff_crystal_face_indexfrac_l
_exptl_oxdiff_crystal_face_x
_exptl_oxdiff_crystal_face_y
_exptl_oxdiff_crystal_face_z
-5.0360 4.3390 2.0791 0.5931 -0.4524 -0.6660
-5.4263 1.0536 3.7588 0.9135 -0.3219 -0.2489
5.4614 -0.7692 0.2357 -0.9363 0.0229 0.3505
-5.1158 -0.8240 1.4931 0.9953 -0.0249 -0.0931
4.9598 -0.0460 3.6494 -0.8951 -0.2669 0.3572
-4.6774 -1.3257 -2.4067 0.9484 0.2823 -0.1444
-3.9042 -1.2569 -6.3688 0.7975 0.5499 -0.2482
2.2865 4.7270 2.4029 -0.7690 -0.5286 -0.3596
2.0017 -6.6561 1.5304 0.1382 0.3852 0.9124
0.2291 -0.0536 12.9170 -0.0216 -0.8946 0.4463
0.0999 -0.7597 -12.7544 0.0230 0.9431 -0.3317
-2.5445 6.4179 1.9359 -0.0171 -0.6065 -0.7949
-2.9438 0.0080 11.6070 0.5499 -0.7975 0.2482
5.5225 -2.7481 -1.3910 -0.8005 0.2839 0.5278
5.3623 -0.7705 -4.1270 -0.9236 0.3265 0.2010
-5.4953 1.4766 3.2244 0.8935 -0.3162 -0.3187
5.0836 0.9179 -1.5986 -0.9967 0.0253 0.0772
-4.9890 -1.1743 1.8697 0.9991 -0.0253 -0.0342
-1.8548 -5.3960 2.6863 0.7470 0.2235 0.6261
3.7567 3.3720 0.2024 -0.9375 -0.2791 -0.2079
0.0783 -6.4240 2.2098 0.4718 0.3271 0.8188
-2.4476 5.9063 -6.1426 -0.0063 -0.0070 -1.0000
-0.0069 6.1946 2.0445 -0.4622 -0.6058 -0.6475
